data_2243204
loop_
_publ_author_name
'Nicholas, Christopher P.'
'Mowat, John P.S.'
'Broach, Robert W.'

_publ_section_title
;
 Structure refinement of (NH~4~)~3~Al~2~(PO~4~)~3~ prepared by ionothermal
 synthesis in phosphonium based ionic liquids -- a redetermination
;
_journal_coeditor_code WM5528
_journal_issue 12
_journal_name_full 'Acta Crystallographica Section E'
_journal_page_first 1897
_journal_page_last 1901
_journal_paper_doi 10.1107/S2056989019015330
_journal_volume 75
_journal_year 2019
_chemical_formula_iupac '(N H4)3 Al2 (P O4)3'
_chemical_formula_sum 'Al2 H12 N3 O12 P3'
_chemical_formula_weight 392.99
_chemical_name_systematic
;
Triammonium dialuminium tris(phosphate)
;
_space_group_IT_number 33
_space_group_name_Hall 'P 2c -2n'
_space_group_name_H-M_alt 'P n a 21'
_symmetry_cell_setting orthorhombic
_symmetry_space_group_name_Hall 'P 2c -2n'
_symmetry_space_group_name_H-M 'P n a 21'
_audit_creation_method 'from EXP file using GSAS2CIF'
_cell_angle_alpha 90.0
_cell_angle_beta 90.0
_cell_angle_gamma 90.0
_cell_formula_units_Z 4
_cell_length_a 8.98884(6)
_cell_length_b 17.01605(10)
_cell_length_c 8.67653(5)
_cell_measurement_temperature 100
_cell_volume 1327.115(14)
_computing_data_collection 'local program at 11BM'
_computing_data_reduction
;
GSAS (Larson & Von Dreele, 2000)
;
_computing_molecular_graphics
;
CrystalMaker (Palmer, 2005)
;
_computing_publication_material
;
publCIF (Westrip, 2010)
;
_computing_structure_refinement
;
GSAS (Larson & Von Dreele, 2000)
;
_computing_structure_solution 'coordinates from an isotypic structure'
_diffrn_ambient_temperature 100
_diffrn_measurement_device_type 11BM_synchrotron
_diffrn_radiation_probe x-ray
_diffrn_radiation_type synchrotron
_diffrn_radiation_wavelength 0.373811
_exptl_absorpt_coefficient_mu 0.124
_exptl_absorpt_correction_type none
_exptl_absorpt_process_details
;
;
_pd_block_id 2011-03-01T13:51|34243-94|Bob_Broach|11BM
_pd_calc_method 'Rietveld Refinement'
_pd_char_colour white
_pd_meas_number_of_points 49495
_pd_meas_scan_method cont
_pd_phase_name AlPO4
_pd_proc_2theta_range_inc 0.001
_pd_proc_2theta_range_max 20
_pd_proc_2theta_range_min 2.45
_pd_proc_info_datetime 2011-03-01T13:51:28
_pd_proc_ls_background_function
;   GSAS Background function number 1 with 11 terms.
 Shifted Chebyshev function of 1st kind
      1:    111.086     2:   -42.2923     3:    17.4011     4:   -1.76183
      5:   -7.25556     6:    2.97020     7:    2.60010     8:   -3.84672
      9:    5.91765    10:   -3.48127    11:    1.19076
;
_pd_proc_ls_peak_cutoff 0.00100
_pd_proc_ls_profile_function
;
CW Profile function number 4 with  18 terms
Pseudovoigt profile coefficients as parameterized in
P. Thompson, D.E. Cox & J.B. Hastings (1987). J. Appl.
Cryst.,20,79-83.
Asymmetry correction of L.W. Finger, D.E. Cox & A. P. Jephcoat (1994).
J. Appl. Cryst.,27,892-900.
Microstrain broadening by P.W. Stephens,  (1999). J. Appl.
Cryst.,32,281-289.
#1(GU)   =    1.163 #2(GV)   =   -0.126 #3(GW)   =    0.063
#4(GP)   =    0.000 #5(LX)   =    0.143 #6(ptec) =    -0.01
#7(trns) =     0.00 #8(shft) =   0.0000 #9(sfec) =     0.00
#10(S/L) =   0.0011 #11(H/L) =   0.0011 #12(eta) =   0.7694
#13(S400 ) =  1.1E-01 #14(S040 ) =  2.8E-03 #15(S004 ) =  1.0E-01
#16(S220 ) =  1.3E-02 #17(S202 ) = -9.0E-03 #18(S022 ) =  6.9E-03
Peak tails are ignored  where the intensity is below 0.0010 times the peak
  Aniso. broadening axis   1.0   0.0   0.0
;
_pd_proc_ls_prof_R_factor 0.0824
_pd_proc_ls_prof_wR_expected 0.0596
_pd_proc_ls_prof_wR_factor 0.1008
_pd_proc_number_of_points 49495
_pd_spec_mounting capillary
_pd_spec_mount_mode transmission
_pd_spec_shape cylinder
_pd_spec_size_axial 0.70
_pd_spec_size_equat 0.70
_pd_spec_size_thick 0.001
_refine_ls_goodness_of_fit_all 1.69
_refine_ls_hydrogen_treatment mixed
_refine_ls_matrix_type full
_refine_ls_number_parameters 95
_refine_ls_number_restraints 20
_refine_ls_shift/su_max 0.17
_refine_ls_shift/su_mean 0.01
_reflns_number_total 608
_cod_data_source_file wm5528sup1.cif
_cod_data_source_block I
_cod_original_cell_volume 1327.114(17)
_cod_database_code 2243204

loop_
_symmetry_equiv_pos_site_id
_symmetry_equiv_pos_as_xyz
1 +x,+y,+z
2 -x+1/2,+y+1/2,+z+1/2
3 +x+1/2,-y+1/2,+z
4 -x,-y,+z+1/2

loop_
_atom_site_type_symbol
_atom_site_label
_atom_site_fract_x
_atom_site_fract_y
_atom_site_fract_z
_atom_site_U_iso_or_equiv
_atom_site_thermal_displace_type
_atom_site_occupancy
_atom_site_symmetry_multiplicity
P P1 0.1689(3) 0.21458(16) -0.0138(5) 0.0086(3) Uiso 1.0 4
P P2 0.3100(3) 0.29952(16) 0.4927(5) 0.0086(3) Uiso 1.0 4
P P3 0.2594(3) 0.5033(2) 0.0861 0.0086(3) Uiso 1.0 4
Al Al1 0.3631(4) 0.33375(18) 0.1361(5) 0.0086(3) Uiso 1.0 4
Al Al2 0.1295(4) 0.17048(19) 0.6462(5) 0.0086(3) Uiso 1.0 4
O O1 0.2886(7) 0.1552(3) 0.0117(8) 0.0086(3) Uiso 1.0 4
O O2 0.0384(8) 0.2046(3) 0.1014(8) 0.0086(3) Uiso 1.0 4
O O3 0.2289(7) 0.3006(3) 0.0100(8) 0.0086(3) Uiso 1.0 4
O O4 0.1017(7) 0.2138(4) 0.8252(8) 0.0086(3) Uiso 1.0 4
O O5 0.1953(7) 0.3602(3) 0.5464(8) 0.0086(3) Uiso 1.0 4
O O6 0.4625(7) 0.3234(3) 0.5425(8) 0.0086(3) Uiso 1.0 4
O O7 0.2776(8) 0.2165(3) 0.5518(7) 0.0086(3) Uiso 1.0 4
O O8 0.3087(7) 0.2962(4) 0.3126(8) 0.0086(3) Uiso 1.0 4
O O9 0.1072(5) 0.4838(3) 0.1404(8) 0.0086(3) Uiso 1.0 4
O O10 0.3228(7) 0.5700(4) 0.1747(7) 0.0086(3) Uiso 1.0 4
O O11 0.2604(6) 0.5218(3) 0.9186(6) 0.0086(3) Uiso 1.0 4
O O12 0.3716(7) 0.4348(3) 0.1188(9) 0.0086(3) Uiso 1.0 4
N N1 0.0164(8) 0.3978(4) 0.8194(9) 0.0086(3) Uiso 1.0 4
H H11 0.076(5) 0.425(3) 0.893(4) 0.0086(3) Uiso 1.0 4
H H12 -0.058(4) 0.368(3) 0.871(5) 0.0086(3) Uiso 1.0 4
H H13 0.077(5) 0.364(2) 0.760(5) 0.0086(3) Uiso 1.0 4
H H14 -0.030(5) 0.435(2) 0.753(5) 0.0086(3) Uiso 1.0 4
N N2 0.9630(8) 0.3743(4) 0.3168(9) 0.0086(3) Uiso 1.0 4
H H21 1.036(4) 0.363(3) 0.393(5) 0.0086(3) Uiso 1.0 4
H H22 0.915(6) 0.3268(16) 0.287(6) 0.0086(3) Uiso 1.0 4
H H23 1.009(5) 0.397(3) 0.229(4) 0.0086(3) Uiso 1.0 4
H H24 0.891(5) 0.410(3) 0.358(6) 0.0086(3) Uiso 1.0 4
N N3 0.6786(6) 0.4917(4) 0.1118(7) 0.0086(3) Uiso 1.0 4
H H31 0.755(4) 0.530(2) 0.095(6) 0.0086(3) Uiso 1.0 4
H H32 0.668(5) 0.483(3) 0.2196(14) 0.0086(3) Uiso 1.0 4
H H33 0.704(5) 0.4438(18) 0.062(5) 0.0086(3) Uiso 1.0 4
H H34 0.587(3) 0.511(3) 0.071(5) 0.0086(3) Uiso 1.0 4

loop_
_atom_type_symbol
_atom_type_number_in_cell
_atom_type_scat_Cromer_Mann_a1
_atom_type_scat_Cromer_Mann_a2
_atom_type_scat_Cromer_Mann_a3
_atom_type_scat_Cromer_Mann_a4
_atom_type_scat_Cromer_Mann_b1
_atom_type_scat_Cromer_Mann_b2
_atom_type_scat_Cromer_Mann_b3
_atom_type_scat_Cromer_Mann_b4
_atom_type_scat_Cromer_Mann_c
_atom_type_scat_dispersion_real
_atom_type_scat_dispersion_imag
_atom_type_scat_source
P 12.0 6.43450 1.90670 4.17910 27.1570 1.78000 0.52600 1.49080 68.1645 1.11490 0.000 0.000 International_Tables_Vol_C
H 48.0 0.49300 10.5109 0.32291 26.1257 0.14019 3.14236 0.04081 57.7997 0.00304 0.000 0.000 International_Tables_Vol_C
Al 8.0 6.42020 3.03870 1.90020 0.74260 1.59360 31.5472 1.96460 85.0886 1.11510 0.000 0.000 International_Tables_Vol_C
N 12.0 12.2126 0.00570 3.13220 9.89330 2.01250 28.9975 1.16630 0.58260 -11.529 0.000 0.000 International_Tables_Vol_C
O 48.0 3.04850 13.2771 2.28680 5.70110 1.54630 0.32390 0.86700 32.9089 0.25080 0.000 0.000 International_Tables_Vol_C

loop_
_geom_angle_atom_site_label_1
_geom_angle_atom_site_label_2
_geom_angle_atom_site_label_3
_geom_angle_site_symmetry_1
_geom_angle_site_symmetry_3
_geom_angle
_geom_angle_publ_flag
O1 P1 O2 1_555 1_555 112.1(4) n
O1 P1 O3 1_555 1_555 111.3(4) n
O1 P1 O4 1_555 1_554 114.6(4) n
O2 P1 O3 1_555 1_555 106.1(4) n
O2 P1 O4 1_555 1_554 106.9(4) n
O3 P1 O4 1_555 1_554 105.4(4) n
O5 P2 O6 1_555 1_555 110.3(4) n
O5 P2 O7 1_555 1_555 113.1(4) n
O5 P2 O8 1_555 1_555 108.9(4) n
O6 P2 O7 1_555 1_555 109.2(4) n
O6 P2 O8 1_555 1_555 107.8(4) n
O7 P2 O8 1_555 1_555 107.4(4) n
O9 P3 O10 1_555 1_555 111.1(4) n
O9 P3 O11 1_555 1_554 111.3(4) n
O9 P3 O12 1_555 1_555 111.7(4) n
O10 P3 O11 1_555 1_554 110.0(4) n
O10 P3 O12 1_555 1_555 103.2(3) n
O11 P3 O12 1_554 1_555 109.3(4) n
O2 Al1 O3 3_555 1_555 113.8(4) n
O2 Al1 O8 3_555 1_555 105.8(4) n
O2 Al1 O12 3_555 1_555 108.6(4) n
O3 Al1 O8 1_555 1_555 104.1(3) n
O3 Al1 O12 1_555 1_555 107.6(4) n
O8 Al1 O12 1_555 1_555 117.2(4) n
O4 Al2 O6 1_555 3_455 108.1(3) n
O4 Al2 O7 1_555 1_555 109.8(3) n
O4 Al2 O10 1_555 2_545 108.5(4) n
O6 Al2 O7 3_455 1_555 112.6(4) n
O6 Al2 O10 3_455 2_545 109.6(3) n
O7 Al2 O10 1_555 2_545 108.1(3) n
P1 O2 Al1 1_555 3_455 147.3(5) n
P1 O3 Al1 1_555 1_555 128.9(4) n
P1 O4 Al2 1_556 1_555 140.1(4) n
P2 O6 Al2 1_555 3_555 161.9(5) n
P2 O7 Al2 1_555 1_555 135.6(5) n
P2 O8 Al1 1_555 1_555 150.4(4) n
P3 O10 Al2 1_555 2_554 139.0(5) n
P3 O12 Al1 1_555 1_555 136.7(5) n
H11 N1 H12 1_555 1_555 109.4713(9) n
H11 N1 H13 1_555 1_555 109.4719(6) n
H11 N1 H14 1_555 1_555 109.4706 n
H12 N1 H13 1_555 1_555 109.47150(10) n
H12 N1 H14 1_555 1_555 109.4704 n
H13 N1 H14 1_555 1_555 109.4715(5) n
H21 N2 H22 1_555 1_555 109.4716(7) n
H21 N2 H23 1_555 1_555 109.4710(4) n
H21 N2 H24 1_555 1_555 109.4716(4) n
H22 N2 H23 1_555 1_555 109.4707 n
H22 N2 H24 1_555 1_555 109.4717(8) n
H23 N2 H24 1_555 1_555 109.4706(7) n
H31 N3 H32 1_555 1_555 109.4709 n
H31 N3 H33 1_555 1_555 109.4710(5) n
H31 N3 H34 1_555 1_555 109.47090(10) n
H32 N3 H33 1_555 1_555 109.4717 n
H32 N3 H34 1_555 1_555 109.472 n
H33 N3 H34 1_555 1_555 109.4709 n

loop_
_geom_bond_atom_site_label_1
_geom_bond_atom_site_label_2
_geom_bond_site_symmetry_2
_geom_bond_distance
_geom_bond_publ_flag
P1 Al1 1_555 2.975(5) n
P1 Al2 1_554 3.064(5) n
P1 O1 1_555 1.493(6) n
P1 O2 1_555 1.550(7) n
P1 O3 1_555 1.573(6) n
P1 O4 1_554 1.522(7) n
P2 Al2 1_555 3.038(4) n
P2 O5 1_555 1.532(6) n
P2 O6 1_555 1.493(7) n
P2 O7 1_555 1.532(6) n
P2 O8 1_555 1.563(6) n
P3 Al1 1_555 3.062(5) n
P3 Al2 2_554 3.060(5) n
P3 O9 1_555 1.484(5) n
P3 O10 1_555 1.485(6) n
P3 O11 1_554 1.487(5) n
P3 O12 1_555 1.567(6) n
Al1 P1 1_555 2.975(5) n
Al1 P3 1_555 3.062(5) n
Al1 O2 3_555 1.732(7) n
Al1 O3 1_555 1.724(7) n
Al1 O8 1_555 1.730(7) n
Al1 O12 1_555 1.727(6) n
Al2 P1 1_556 3.064(5) n
Al2 P2 1_555 3.038(4) n
Al2 P3 2_545 3.060(5) n
Al2 O4 1_555 1.737(7) n
Al2 O6 3_455 1.753(7) n
Al2 O7 1_555 1.748(7) n
Al2 O10 2_545 1.780(7) n
O1 P1 1_555 1.493(6) n
O1 H12 3_554 1.88(2) n
O1 H33 3_455 1.897(15) n
O2 P1 1_555 1.550(7) n
O2 Al1 3_455 1.732(7) n
O3 P1 1_555 1.573(6) n
O3 Al1 1_555 1.724(7) n
O4 P1 1_556 1.522(7) n
O4 Al2 1_555 1.737(7) n
O5 P2 1_555 1.532(6) n
O5 H21 1_455 1.953(13) n
O5 H31 4_665 1.97(3) n
O6 P2 1_555 1.493(7) n
O6 Al2 3_555 1.753(7) n
O7 P2 1_555 1.532(6) n
O7 Al2 1_555 1.748(7) n
O8 P2 1_555 1.563(6) n
O8 Al1 1_555 1.730(7) n
O9 P3 1_555 1.484(5) n
O9 H14 4_564 1.828(10) n
O9 H23 1_455 1.88(3) n
O10 P3 1_555 1.485(6) n
O10 Al2 2_554 1.780(7) n
O11 P3 1_556 1.487(5) n
O11 H24 4_665 1.868(10) n
O11 H32 4_665 1.84(2) n
O12 P3 1_555 1.567(6) n
O12 Al1 1_555 1.727(6) n
N1 H11 1_555 0.952630(10) n
N1 H12 1_555 0.952630(10) n
N1 H13 1_555 0.952620(10) n
N1 H14 1_555 0.95263 n
N2 H21 1_555 0.952630(10) n
N2 H22 1_555 0.952630(10) n
N2 H23 1_555 0.952630(10) n
N2 H24 1_555 0.952630(10) n
N3 H31 1_555 0.952640(10) n
N3 H32 1_555 0.952630(10) n
N3 H33 1_555 0.952620(10) n
N3 H34 1_555 0.952620(10) n

loop_
_geom_hbond_atom_site_label_D
_geom_hbond_atom_site_label_H
_geom_hbond_atom_site_label_A
_geom_hbond_site_symmetry_A
_geom_hbond_distance_DH
_geom_hbond_distance_HA
_geom_hbond_distance_DA
_geom_hbond_angle_DHA
_geom_hbond_publ_flag
N1 H11 O9 1_556 0.95(4) 2.39(4) 3.250(10) 151(3) y
N1 H11 O11 1_555 0.95(4) 2.35(5) 3.163(8) 143(3) y
N1 H12 O1 3_456 0.95(4) 1.88(4) 2.791(10) 159(3) y
N1 H13 O5 1_555 0.95(4) 2.14(4) 2.934(10) 141(3) y
N1 H14 O9 4_565 0.95(4) 1.83(4) 2.776(9) 173(3) y
N2 H21 O5 1_655 0.95(4) 1.96(4) 2.896(10) 170(4) y
N2 H22 O8 3_555 0.95(4) 2.31(3) 3.216(10) 158(4) y
N2 H23 O9 1_655 0.95(4) 1.89(5) 2.738(9) 148(4) y
N2 H24 O11 4_664 0.96(4) 1.86(4) 2.818(9) 174(5) y
N3 H31 O5 4_664 0.96(4) 1.97(4) 2.821(9) 147(3) y
N3 H32 O11 4_664 0.952(15) 1.85(2) 2.728(8) 153(4) y
N3 H33 O1 3_555 0.95(3) 1.90(3) 2.823(9) 164(4) y
N3 H34 O12 1_555 0.96(3) 2.37(4) 2.925(8) 117(4) y
